data_4309750
loop_
_publ_author_name
'Geraldine McGowan'
'Simon Parsons'
'Peter J. Sadler'

_publ_section_title
;
Contrasting Chemistry of cis- and trans-Platinum(II) Diamine Anticancer
Compounds: Hydrolysis Studies of Picoline Complexes
;
_journal_name_full 'Inorganic Chemistry'
_journal_page_first 7459
_journal_page_last 7467
_journal_paper_doi 10.1021/ic050763t
_journal_volume 44
_journal_year 2005
_chemical_formula_moiety '[PtCl2(NH3)(2Me-Pyr)]'
_chemical_formula_sum 'C6 H10 Cl2 N2 Pt'
_chemical_formula_weight 376.15
_chemical_name_systematic
; 
 ? 
;
_space_group_IT_number 56
_symmetry_cell_setting orthorhombic
_symmetry_space_group_name_Hall '-P 2ab 2ac'
_symmetry_space_group_name_H-M 'P c c n'
_atom_sites_solution_hydrogens geom
_atom_sites_solution_primary direct
_atom_sites_solution_secondary difmap
_audit_creation_method SHELXL-97
_cell_angle_alpha 90.00
_cell_angle_beta 90.00
_cell_angle_gamma 90.00
_cell_formula_units_Z 8
_cell_length_a 10.5710(12)
_cell_length_b 22.826(3)
_cell_length_c 7.9743(9)
_cell_measurement_reflns_used 7068
_cell_measurement_temperature 150(2)
_cell_measurement_theta_max 29
_cell_measurement_theta_min 3
_cell_volume 1924.1(4)
_computing_structure_refinement 'SHELXL-97 (Sheldrick, 1997)'
_computing_structure_solution 'SHELXS-97 (Sheldrick, 1990)'
_diffrn_ambient_temperature 150(2)
_diffrn_measured_fraction_theta_full 0.953
_diffrn_measured_fraction_theta_max 0.953
_diffrn_measurement_device_type 'Bruker Smart Apex CCD'
_diffrn_measurement_method Omega
_diffrn_radiation_monochromator graphite
_diffrn_radiation_source 'fine-focus sealed tube'
_diffrn_radiation_type MoK\a
_diffrn_radiation_wavelength 0.71073
_diffrn_reflns_av_R_equivalents 0.0429
_diffrn_reflns_av_sigmaI/netI 0.0315
_diffrn_reflns_limit_h_max 14
_diffrn_reflns_limit_h_min -14
_diffrn_reflns_limit_k_max 29
_diffrn_reflns_limit_k_min -30
_diffrn_reflns_limit_l_max 10
_diffrn_reflns_limit_l_min -10
_diffrn_reflns_number 14380
_diffrn_reflns_theta_full 28.70
_diffrn_reflns_theta_max 28.70
_diffrn_reflns_theta_min 1.78
_exptl_absorpt_coefficient_mu 15.080
_exptl_absorpt_correction_T_max 1
_exptl_absorpt_correction_T_min 0.402
_exptl_absorpt_correction_type multi-scan
_exptl_absorpt_process_details sadabs
_exptl_crystal_colour 'Pale yellow'
_exptl_crystal_density_diffrn 2.597
_exptl_crystal_density_method 'not measured'
_exptl_crystal_description needle
_exptl_crystal_F_000 1376
_exptl_crystal_size_max 1
_exptl_crystal_size_mid 0.14
_exptl_crystal_size_min 0.14
_refine_diff_density_max 1.836
_refine_diff_density_min -2.319
_refine_diff_density_rms 0.213
_refine_ls_extinction_method none
_refine_ls_goodness_of_fit_ref 1.361
_refine_ls_hydrogen_treatment 'riding/rotating group'
_refine_ls_matrix_type full
_refine_ls_number_parameters 102
_refine_ls_number_reflns 2374
_refine_ls_number_restraints 0
_refine_ls_restrained_S_all 1.361
_refine_ls_R_factor_all 0.0518
_refine_ls_R_factor_gt 0.0431
_refine_ls_shift/su_max 0.006
_refine_ls_shift/su_mean 0.000
_refine_ls_structure_factor_coef Fsqd
_refine_ls_weighting_details 'calc w=1/[\s^2^(Fo^2^)+(0.0000P)^2^+26.5042P] where P=(Fo^2^+2Fc^2^)/3'
_refine_ls_weighting_scheme calc
_refine_ls_wR_factor_gt 0.0900
_refine_ls_wR_factor_ref 0.0921
_reflns_number_gt 2018
_reflns_number_total 2374
_reflns_threshold_expression >2sigma(I)
_cod_data_source_file ic050763tsi20050513_055859.cif
_cod_data_source_block gm4201
_cod_depositor_comments
;
The following automatic conversions were performed:
'_symmetry_cell_setting' value 'Orthorhombic' changed to 'orthorhombic'
according to '/home/saulius/struct/CIF-dictionaries/cif_core.dic'
dictionary named 'cif_core.dic' version 2.4.1 from
2010-06-29.

'_exptl_absorpt_correction_type' value 'Multiscan' changed to
'multi-scan' according to
'/home/saulius/struct/CIF-dictionaries/cif_core.dic' dictionary named
'cif_core.dic' version 2.4.1 from 2010-06-29.

Automatic conversion script
Id: cif_fix_enum 1527 2010-12-29 10:47:43Z saulius 
;
_cod_database_code 4309750

loop_
_symmetry_equiv_pos_as_xyz
'x, y, z'
'-x+1/2, -y+1/2, z'
'-x, y+1/2, -z+1/2'
'x+1/2, -y, -z+1/2'
'-x, -y, -z'
'x-1/2, y-1/2, -z'
'x, -y-1/2, z-1/2'
'-x-1/2, y, z-1/2'

loop_
_atom_site_label
_atom_site_type_symbol
_atom_site_fract_x
_atom_site_fract_y
_atom_site_fract_z
_atom_site_U_iso_or_equiv
_atom_site_adp_type
_atom_site_occupancy
_atom_site_symmetry_multiplicity
_atom_site_calc_flag
_atom_site_refinement_flags
_atom_site_disorder_assembly
_atom_site_disorder_group
Pt1 Pt 0.90581(3) 0.355069(15) 0.17214(4) 0.02707(12) Uani 1 1 d . . .
Cl1 Cl 0.9379(2) 0.27735(10) 0.3532(3) 0.0320(5) Uani 1 1 d . . .
Cl2 Cl 0.8665(2) 0.43034(11) -0.0138(3) 0.0389(5) Uani 1 1 d . . .
N1 N 1.0942(7) 0.3718(3) 0.1719(10) 0.0307(16) Uani 1 1 d . . .
C2 C 1.1446(9) 0.4192(4) 0.2508(13) 0.034(2) Uani 1 1 d . . .
C3 C 1.2766(10) 0.4263(5) 0.2595(15) 0.043(3) Uani 1 1 d . . .
H3 H 1.3120 0.4597 0.3130 0.052 Uiso 1 1 calc R . .
C4 C 1.3539(10) 0.3842(5) 0.1895(16) 0.048(3) Uani 1 1 d . . .
H4 H 1.4433 0.3880 0.1956 0.058 Uiso 1 1 calc R . .
C5 C 1.3004(11) 0.3369(5) 0.1111(17) 0.048(3) Uani 1 1 d . . .
H5 H 1.3528 0.3079 0.0614 0.058 Uiso 1 1 calc R . .
C6 C 1.1719(11) 0.3315(5) 0.1044(15) 0.042(3) Uani 1 1 d . . .
H6 H 1.1362 0.2982 0.0504 0.051 Uiso 1 1 calc R . .
C21 C 1.0599(10) 0.4629(4) 0.3294(15) 0.042(2) Uani 1 1 d . . .
H21A H 1.0111 0.4830 0.2421 0.062 Uiso 1 1 calc R . .
H21B H 1.1105 0.4916 0.3914 0.062 Uiso 1 1 calc R . .
H21C H 1.0019 0.4431 0.4066 0.062 Uiso 1 1 calc R . .
N2 N 0.7164(7) 0.3388(4) 0.1772(11) 0.0359(18) Uani 1 1 d . . .
H2A H 0.7027 0.3012 0.2104 0.054 Uiso 1 1 calc R . .
H2B H 0.6834 0.3442 0.0729 0.054 Uiso 1 1 calc R . .
H2C H 0.6783 0.3637 0.2505 0.054 Uiso 1 1 calc R . .

loop_
_atom_site_aniso_label
_atom_site_aniso_U_11
_atom_site_aniso_U_22
_atom_site_aniso_U_33
_atom_site_aniso_U_23
_atom_site_aniso_U_13
_atom_site_aniso_U_12
Pt1 0.02258(17) 0.02912(18) 0.02951(19) -0.00272(15) 0.00138(14) -0.00266(14)
Cl1 0.0317(11) 0.0373(11) 0.0270(11) 0.0020(9) -0.0045(9) -0.0066(9)
Cl2 0.0431(13) 0.0357(12) 0.0381(13) 0.0053(10) -0.0045(11) -0.0016(10)
N1 0.023(4) 0.033(4) 0.036(4) 0.004(3) 0.007(4) 0.001(3)
C2 0.035(5) 0.034(5) 0.033(5) 0.005(4) -0.003(4) -0.010(4)
C3 0.032(6) 0.046(6) 0.052(6) 0.001(5) 0.000(5) -0.012(5)
C4 0.029(5) 0.057(7) 0.059(8) 0.005(6) 0.005(5) 0.001(5)
C5 0.036(6) 0.042(6) 0.067(8) 0.003(6) 0.009(6) 0.014(5)
C6 0.040(6) 0.034(5) 0.052(7) -0.003(5) 0.013(5) 0.007(5)
C21 0.038(5) 0.038(5) 0.048(6) -0.021(5) 0.010(5) -0.005(4)
N2 0.026(4) 0.047(5) 0.034(4) 0.001(4) -0.005(4) -0.002(3)

loop_
_atom_type_symbol
_atom_type_description
_atom_type_scat_dispersion_real
_atom_type_scat_dispersion_imag
_atom_type_scat_source
C C 0.0033 0.0016 'International Tables Vol C Tables 4.2.6.8 and 6.1.1.4'
H H 0.0000 0.0000 'International Tables Vol C Tables 4.2.6.8 and 6.1.1.4'
N N 0.0061 0.0033 'International Tables Vol C Tables 4.2.6.8 and 6.1.1.4'
Cl Cl 0.1484 0.1585 'International Tables Vol C Tables 4.2.6.8 and 6.1.1.4'
Pt Pt -1.7033 8.3905 'International Tables Vol C Tables 4.2.6.8 and 6.1.1.4'

loop_
_geom_angle_atom_site_label_1
_geom_angle_atom_site_label_2
_geom_angle_atom_site_label_3
_geom_angle
_geom_angle_site_symmetry_1
_geom_angle_site_symmetry_3
_geom_angle_publ_flag
N1 Pt1 N2 178.9(3) . . ?
N1 Pt1 Cl2 92.0(2) . . ?
N2 Pt1 Cl2 88.4(2) . . ?
N1 Pt1 Cl1 90.1(2) . . ?
N2 Pt1 Cl1 89.6(2) . . ?
Cl2 Pt1 Cl1 177.48(8) . . ?
C6 N1 C2 119.4(9) . . ?
C6 N1 Pt1 118.0(7) . . ?
C2 N1 Pt1 122.3(6) . . ?
N1 C2 C3 120.3(10) . . ?
N1 C2 C21 119.6(9) . . ?
C3 C2 C21 120.1(9) . . ?
C4 C3 C2 119.1(10) . . ?
C4 C3 H3 120.4 . . ?
C2 C3 H3 120.4 . . ?
C5 C4 C3 119.3(10) . . ?
C5 C4 H4 120.4 . . ?
C3 C4 H4 120.4 . . ?
C6 C5 C4 120.1(11) . . ?
C6 C5 H5 120.0 . . ?
C4 C5 H5 120.0 . . ?
N1 C6 C5 121.9(11) . . ?
N1 C6 H6 119.1 . . ?
C5 C6 H6 119.1 . . ?
C2 C21 H21A 109.5 . . ?
C2 C21 H21B 109.5 . . ?
H21A C21 H21B 109.5 . . ?
C2 C21 H21C 109.5 . . ?
H21A C21 H21C 109.5 . . ?
H21B C21 H21C 109.5 . . ?
Pt1 N2 H2A 109.5 . . ?
Pt1 N2 H2B 109.5 . . ?
H2A N2 H2B 109.5 . . ?
Pt1 N2 H2C 109.5 . . ?
H2A N2 H2C 109.5 . . ?
H2B N2 H2C 109.5 . . ?

loop_
_geom_bond_atom_site_label_1
_geom_bond_atom_site_label_2
_geom_bond_distance
_geom_bond_site_symmetry_2
_geom_bond_publ_flag
Pt1 N1 2.028(7) . ?
Pt1 N2 2.037(8) . ?
Pt1 Cl2 2.307(2) . ?
Pt1 Cl1 2.313(2) . ?
N1 C6 1.346(12) . ?
N1 C2 1.359(12) . ?
C2 C3 1.406(14) . ?
C2 C21 1.480(14) . ?
C3 C4 1.380(16) . ?
C3 H3 0.9500 . ?
C4 C5 1.369(17) . ?
C4 H4 0.9500 . ?
C5 C6 1.366(16) . ?
C5 H5 0.9500 . ?
C6 H6 0.9500 . ?
C21 H21A 0.9800 . ?
C21 H21B 0.9800 . ?
C21 H21C 0.9800 . ?
N2 H2A 0.9100 . ?
N2 H2B 0.9100 . ?
N2 H2C 0.9100 . ?
